data_4506046
loop_
_publ_author_name
'Singh, Devendra'
'Baruah, Jubaraj B.'

_publ_section_title
;
 Metal(II) Complexes Derived from Conformation Flexible Cyclic Imide
 Tethered Carboxylic Acids: Syntheses, Supramolecular Structures, and
 Molecular Properties
;
_journal_issue 4
_journal_name_full 'Crystal Growth &amp; Design'
_journal_page_first 2109
_journal_paper_doi 10.1021/cg300113f
_journal_volume 12
_journal_year 2012
_chemical_formula_sum 'C55 H54 Cd N5 O10'
_chemical_formula_weight 1057.44
_chemical_name_systematic
; 
 ? 
;
_space_group_IT_number 2
_symmetry_cell_setting triclinic
_symmetry_space_group_name_Hall '-P 1'
_symmetry_space_group_name_H-M 'P -1'
_atom_sites_solution_hydrogens geom
_atom_sites_solution_primary direct
_atom_sites_solution_secondary difmap
_audit_creation_method SHELXL-97
_cell_angle_alpha 75.104(2)
_cell_angle_beta 81.318(2)
_cell_angle_gamma 78.586(2)
_cell_formula_units_Z 1
_cell_length_a 5.5409(2)
_cell_length_b 13.2051(4)
_cell_length_c 17.7936(6)
_cell_measurement_reflns_used 7915
_cell_measurement_temperature 296(2)
_cell_measurement_theta_max 27.13
_cell_measurement_theta_min 2.38
_cell_volume 1226.39(7)
_computing_cell_refinement 'Bruker SMART'
_computing_data_collection 'Bruker SMART'
_computing_data_reduction 'Bruker SAINT'
_computing_molecular_graphics 'Bruker SHELXTL'
_computing_publication_material 'Bruker SHELXTL'
_computing_structure_refinement 'SHELXL-97 (Sheldrick, 1997)'
_computing_structure_solution 'SHELXS-97 (Sheldrick, 1990)'
_diffrn_ambient_temperature 296(2)
_diffrn_measured_fraction_theta_full 0.975
_diffrn_measured_fraction_theta_max 0.975
_diffrn_measurement_device_type 'CCD area detector'
_diffrn_measurement_method 'phi and omega scans'
_diffrn_radiation_monochromator graphite
_diffrn_radiation_source 'fine-focus sealed tube'
_diffrn_radiation_type MoK\a
_diffrn_radiation_wavelength 0.71073
_diffrn_reflns_av_R_equivalents 0.0959
_diffrn_reflns_av_sigmaI/netI 0.0653
_diffrn_reflns_limit_h_max 6
_diffrn_reflns_limit_h_min -6
_diffrn_reflns_limit_k_max 15
_diffrn_reflns_limit_k_min -15
_diffrn_reflns_limit_l_max 21
_diffrn_reflns_limit_l_min -20
_diffrn_reflns_number 13435
_diffrn_reflns_theta_full 25.00
_diffrn_reflns_theta_max 25.00
_diffrn_reflns_theta_min 1.19
_exptl_absorpt_coefficient_mu 0.511
_exptl_absorpt_correction_type none
_exptl_crystal_colour colorless
_exptl_crystal_density_diffrn 1.432
_exptl_crystal_density_method 'not measured'
_exptl_crystal_description needles
_exptl_crystal_F_000 547
_exptl_crystal_size_max 0.26
_exptl_crystal_size_mid 0.22
_exptl_crystal_size_min 0.16
_refine_diff_density_max 1.091
_refine_diff_density_min -0.868
_refine_diff_density_rms 0.082
_refine_ls_extinction_method none
_refine_ls_goodness_of_fit_ref 1.027
_refine_ls_hydrogen_treatment mixed
_refine_ls_matrix_type full
_refine_ls_number_parameters 339
_refine_ls_number_reflns 4224
_refine_ls_number_restraints 0
_refine_ls_restrained_S_all 1.027
_refine_ls_R_factor_all 0.0403
_refine_ls_R_factor_gt 0.0390
_refine_ls_shift/su_max 0.002
_refine_ls_shift/su_mean 0.000
_refine_ls_structure_factor_coef Fsqd
_refine_ls_weighting_details 'calc w=1/[\s^2^(Fo^2^)+(0.0432P)^2^+0.3412P] where P=(Fo^2^+2Fc^2^)/3'
_refine_ls_weighting_scheme calc
_refine_ls_wR_factor_gt 0.0908
_refine_ls_wR_factor_ref 0.0917
_reflns_number_gt 4083
_reflns_number_total 4224
_reflns_threshold_expression >2sigma(I)
_cod_data_source_file cg300113f_si_008.cif
_cod_data_source_block natchcd
_cod_depositor_comments
;
The following automatic conversions were performed:

'_symmetry_cell_setting' value 'Triclinic' changed to 'triclinic'
according to /home/saulius/struct/CIF-dictionaries/cif_core.dic
dictionary named 'cif_core.dic' version 2.4.1 from 2010-06-29.

Automatic conversion script
Id: cif_fix_values 1715 2011-07-08 13:25:40Z adriana 
;
_cod_original_sg_symbol_H-M P-1
_cod_database_code 4506046

loop_
_symmetry_equiv_pos_as_xyz
'x, y, z'
'-x, -y, -z'

loop_
_atom_site_label
_atom_site_type_symbol
_atom_site_fract_x
_atom_site_fract_y
_atom_site_fract_z
_atom_site_U_iso_or_equiv
_atom_site_adp_type
_atom_site_occupancy
_atom_site_symmetry_multiplicity
_atom_site_calc_flag
_atom_site_refinement_flags
Cd1 Cd 1.0000 0.5000 0.5000 0.03291(11) Uani 1 2 d S
O1 O 0.8096(3) 0.44437(15) 0.41596(11) 0.0388(4) Uani 1 1 d .
O2 O 1.1442(3) 0.41384(19) 0.33410(13) 0.0573(6) Uani 1 1 d .
O4 O 1.0465(6) 0.1268(2) 0.06758(16) 0.0843(9) Uani 1 1 d .
O3 O 0.4233(5) 0.0131(2) 0.24620(18) 0.0836(9) Uani 1 1 d .
O5 O 0.6728(4) 0.47221(16) 0.59502(12) 0.0416(5) Uani 1 1 d .
N1 N 0.7367(5) 0.07040(19) 0.15725(15) 0.0480(6) Uani 1 1 d .
N2 N 1.1551(4) 0.31418(18) 0.54347(14) 0.0430(5) Uani 1 1 d .
C1 C 0.9258(4) 0.4060(2) 0.35939(16) 0.0361(6) Uani 1 1 d .
C2 C 0.7872(4) 0.3481(2) 0.32049(15) 0.0368(6) Uani 1 1 d .
H2 H 0.6213 0.3458 0.3486 0.044 Uiso 1 1 calc R
C3 C 0.9195(5) 0.2342(2) 0.32408(17) 0.0426(6) Uani 1 1 d .
H3A H 1.0877 0.2352 0.2993 0.051 Uiso 1 1 calc R
H3B H 0.9275 0.1961 0.3783 0.051 Uiso 1 1 calc R
C4 C 0.7862(5) 0.1764(2) 0.28330(18) 0.0461(7) Uani 1 1 d .
H4A H 0.8773 0.1052 0.2851 0.055 Uiso 1 1 calc R
H4B H 0.6225 0.1703 0.3106 0.055 Uiso 1 1 calc R
C5 C 0.7630(5) 0.2355(2) 0.19862(17) 0.0415(6) Uani 1 1 d .
H5 H 0.9303 0.2380 0.1717 0.050 Uiso 1 1 calc R
C19 C 0.6313(5) 0.3491(2) 0.19423(18) 0.0452(7) Uani 1 1 d .
H19A H 0.4620 0.3483 0.2180 0.054 Uiso 1 1 calc R
H19B H 0.6265 0.3869 0.1398 0.054 Uiso 1 1 calc R
C20 C 0.7607(5) 0.4075(2) 0.23578(18) 0.0447(7) Uani 1 1 d .
H20A H 0.9235 0.4154 0.2083 0.054 Uiso 1 1 calc R
H20B H 0.6662 0.4780 0.2344 0.054 Uiso 1 1 calc R
C6 C 0.6257(6) 0.1823(3) 0.1549(2) 0.0561(8) Uani 1 1 d .
H6A H 0.4548 0.1853 0.1778 0.067 Uiso 1 1 calc R
H6B H 0.6258 0.2218 0.1008 0.067 Uiso 1 1 calc R
C18 C 0.9555(6) 0.0523(3) 0.11012(19) 0.0551(8) Uani 1 1 d .
C7 C 0.6148(6) -0.0091(3) 0.20689(19) 0.0541(8) Uani 1 1 d .
C8 C 0.7364(6) -0.1196(3) 0.20975(18) 0.0535(8) Uani 1 1 d .
C9 C 0.6309(9) -0.2031(3) 0.2581(2) 0.0793(12) Uani 1 1 d .
H9 H 0.4802 -0.1894 0.2877 0.095 Uiso 1 1 calc R
C10 C 0.7489(11) -0.3073(3) 0.2626(3) 0.0975(17) Uani 1 1 d .
H10 H 0.6759 -0.3625 0.2956 0.117 Uiso 1 1 calc R
C11 C 0.9679(10) -0.3302(3) 0.2199(3) 0.0864(13) Uani 1 1 d .
H11 H 1.0438 -0.4006 0.2244 0.104 Uiso 1 1 calc R
C12 C 1.0817(7) -0.2483(3) 0.1687(2) 0.0627(9) Uani 1 1 d .
C17 C 0.9617(6) -0.1421(2) 0.16497(18) 0.0493(7) Uani 1 1 d .
C16 C 1.0736(6) -0.0591(3) 0.11448(19) 0.0523(8) Uani 1 1 d .
C13 C 1.3082(8) -0.2669(3) 0.1219(3) 0.0843(14) Uani 1 1 d .
H13 H 1.3888 -0.3363 0.1242 0.101 Uiso 1 1 calc R
C15 C 1.2904(8) -0.0813(3) 0.0702(3) 0.0855(14) Uani 1 1 d .
H15 H 1.3610 -0.0256 0.0368 0.103 Uiso 1 1 calc R
C14 C 1.4096(8) -0.1854(4) 0.0736(3) 0.0952(16) Uani 1 1 d .
H14 H 1.5583 -0.1989 0.0429 0.114 Uiso 1 1 calc R
C21 C 1.3789(6) 0.2691(3) 0.51844(19) 0.0548(8) Uani 1 1 d .
H21 H 1.4898 0.3127 0.4897 0.066 Uiso 1 1 calc R
C22 C 1.4535(7) 0.1610(3) 0.5332(2) 0.0721(10) Uani 1 1 d .
H22 H 1.6115 0.1325 0.5145 0.086 Uiso 1 1 calc R
C23 C 1.2928(7) 0.0953(3) 0.5759(2) 0.0724(10) Uani 1 1 d .
H23 H 1.3394 0.0218 0.5863 0.087 Uiso 1 1 calc R
C24 C 1.0632(7) 0.1401(3) 0.6027(3) 0.0749(11) Uani 1 1 d .
H24 H 0.9505 0.0977 0.6320 0.090 Uiso 1 1 calc R
C25 C 1.0011(6) 0.2491(3) 0.5858(2) 0.0592(9) Uani 1 1 d .
H25 H 0.8447 0.2791 0.6046 0.071 Uiso 1 1 calc R
N3 N 0.9824(17) 0.5970(5) 0.0097(6) 0.054(2) Uani 0.50 1 d P
C26 C 0.8255(9) 0.5796(4) -0.0269(3) 0.0938(14) Uani 1 1 d .
H26 H 0.7008 0.6351 -0.0451 0.113 Uiso 1 1 calc R
C27 C 1.1717(9) 0.5155(4) 0.0414(3) 0.0880(15) Uani 1 1 d .
H27 H 1.2862 0.5270 0.0702 0.106 Uiso 1 1 calc R
H5A H 0.537(6) 0.491(2) 0.5901(18) 0.043(9) Uiso 1 1 d .
H5B H 0.717(6) 0.505(3) 0.623(2) 0.057(10) Uiso 1 1 d .
C28 C 1.037(5) 0.598(2) 0.0176(15) 0.171(12) Uani 0.50 1 d P

loop_
_atom_site_aniso_label
_atom_site_aniso_U_11
_atom_site_aniso_U_22
_atom_site_aniso_U_33
_atom_site_aniso_U_23
_atom_site_aniso_U_13
_atom_site_aniso_U_12
Cd1 0.03046(15) 0.03365(17) 0.03831(18) -0.01416(12) -0.00485(10) -0.00553(10)
O1 0.0333(8) 0.0484(11) 0.0427(11) -0.0249(9) -0.0056(7) -0.0054(8)
O2 0.0365(10) 0.0853(17) 0.0660(15) -0.0450(13) 0.0041(9) -0.0186(10)
O4 0.136(2) 0.0475(15) 0.0669(17) -0.0160(13) 0.0267(16) -0.0351(15)
O3 0.0751(16) 0.085(2) 0.105(2) -0.0553(18) 0.0241(15) -0.0284(15)
O5 0.0290(10) 0.0465(12) 0.0529(13) -0.0195(10) -0.0032(8) -0.0049(8)
N1 0.0653(15) 0.0380(14) 0.0482(16) -0.0208(12) -0.0099(11) -0.0095(11)
N2 0.0449(12) 0.0365(13) 0.0472(15) -0.0088(11) -0.0087(10) -0.0041(10)
C1 0.0330(12) 0.0383(15) 0.0416(16) -0.0164(12) -0.0079(10) -0.0047(10)
C2 0.0365(13) 0.0381(15) 0.0414(16) -0.0184(13) -0.0047(10) -0.0067(11)
C3 0.0520(15) 0.0365(15) 0.0402(17) -0.0077(13) -0.0168(11) -0.0020(12)
C4 0.0610(17) 0.0291(15) 0.0520(19) -0.0109(13) -0.0177(13) -0.0061(12)
C5 0.0510(15) 0.0335(15) 0.0436(17) -0.0153(13) -0.0109(11) -0.0025(11)
C19 0.0598(17) 0.0355(16) 0.0441(18) -0.0128(13) -0.0215(12) -0.0005(12)
C20 0.0567(16) 0.0296(15) 0.0522(19) -0.0137(13) -0.0171(12) -0.0033(12)
C6 0.074(2) 0.0402(18) 0.064(2) -0.0243(16) -0.0275(15) 0.0000(14)
C18 0.085(2) 0.0409(18) 0.0456(19) -0.0176(15) -0.0016(15) -0.0185(16)
C7 0.0671(19) 0.053(2) 0.054(2) -0.0261(17) -0.0030(15) -0.0221(16)
C8 0.082(2) 0.0469(19) 0.0423(18) -0.0179(15) -0.0040(14) -0.0275(16)
C9 0.125(3) 0.067(3) 0.059(2) -0.024(2) 0.010(2) -0.050(2)
C10 0.191(5) 0.049(3) 0.063(3) -0.005(2) -0.008(3) -0.058(3)
C11 0.153(4) 0.041(2) 0.071(3) -0.008(2) -0.035(3) -0.019(2)
C12 0.094(3) 0.0408(19) 0.064(2) -0.0199(17) -0.0308(18) -0.0087(17)
C17 0.0734(19) 0.0394(17) 0.0443(19) -0.0157(14) -0.0177(14) -0.0145(14)
C16 0.0696(19) 0.0437(18) 0.0489(19) -0.0194(15) -0.0026(14) -0.0135(15)
C13 0.087(3) 0.065(3) 0.116(4) -0.053(3) -0.038(3) 0.015(2)
C15 0.090(3) 0.070(3) 0.104(4) -0.046(3) 0.024(2) -0.025(2)
C14 0.077(3) 0.085(3) 0.138(5) -0.068(3) 0.010(3) -0.008(2)
C21 0.0605(18) 0.0463(18) 0.050(2) -0.0069(15) 0.0016(14) -0.0027(14)
C22 0.076(2) 0.051(2) 0.074(3) -0.0123(19) 0.0037(18) 0.0122(17)
C23 0.095(3) 0.0364(19) 0.080(3) -0.0118(19) -0.012(2) 0.0015(17)
C24 0.076(2) 0.045(2) 0.100(3) -0.004(2) -0.008(2) -0.0207(18)
C25 0.0500(17) 0.0421(18) 0.082(3) -0.0105(17) -0.0027(15) -0.0092(14)
N3 0.063(4) 0.025(3) 0.075(6) -0.022(3) -0.010(4) 0.003(2)
C26 0.097(3) 0.072(3) 0.103(4) -0.017(3) -0.044(3) 0.026(2)
C27 0.086(3) 0.083(3) 0.102(4) -0.028(3) -0.047(3) 0.007(2)
C28 0.159(17) 0.29(3) 0.093(12) -0.019(15) -0.046(11) -0.119(17)

loop_
_atom_type_symbol
_atom_type_description
_atom_type_scat_dispersion_real
_atom_type_scat_dispersion_imag
_atom_type_scat_source
C C 0.0033 0.0016 'International Tables Vol C Tables 4.2.6.8 and 6.1.1.4'
H H 0.0000 0.0000 'International Tables Vol C Tables 4.2.6.8 and 6.1.1.4'
Cd Cd -0.8075 1.2024 'International Tables Vol C Tables 4.2.6.8 and 6.1.1.4'
N N 0.0061 0.0033 'International Tables Vol C Tables 4.2.6.8 and 6.1.1.4'
O O 0.0106 0.0060 'International Tables Vol C Tables 4.2.6.8 and 6.1.1.4'

loop_
_geom_angle_atom_site_label_1
_geom_angle_atom_site_label_2
_geom_angle_atom_site_label_3
_geom_angle
_geom_angle_site_symmetry_1
_geom_angle_site_symmetry_3
O1 Cd1 O1 180.000(1) . 2_766
O1 Cd1 O5 89.52(7) . 2_766
O1 Cd1 O5 90.48(7) 2_766 2_766
O1 Cd1 O5 90.48(7) . .
O1 Cd1 O5 89.52(7) 2_766 .
O5 Cd1 O5 180.000(1) 2_766 .
O1 Cd1 N2 96.35(7) . 2_766
O1 Cd1 N2 83.65(7) 2_766 2_766
O5 Cd1 N2 86.50(7) 2_766 2_766
O5 Cd1 N2 93.50(7) . 2_766
O1 Cd1 N2 83.65(7) . .
O1 Cd1 N2 96.35(7) 2_766 .
O5 Cd1 N2 93.50(7) 2_766 .
O5 Cd1 N2 86.50(7) . .
N2 Cd1 N2 180.000(1) 2_766 .
C1 O1 Cd1 123.53(14) . .
Cd1 O5 H5A 127(2) . .
Cd1 O5 H5B 94(2) . .
H5A O5 H5B 109(3) . .
C18 N1 C7 124.9(3) . .
C18 N1 C6 117.0(3) . .
C7 N1 C6 118.1(3) . .
C21 N2 C25 117.1(3) . .
C21 N2 Cd1 122.82(19) . .
C25 N2 Cd1 119.4(2) . .
O2 C1 O1 123.7(2) . .
O2 C1 C2 118.5(2) . .
O1 C1 C2 117.86(19) . .
C1 C2 C20 110.3(2) . .
C1 C2 C3 110.9(2) . .
C20 C2 C3 110.1(2) . .
C1 C2 H2 108.5 . .
C20 C2 H2 108.5 . .
C3 C2 H2 108.5 . .
C4 C3 C2 111.4(2) . .
C4 C3 H3A 109.3 . .
C2 C3 H3A 109.3 . .
C4 C3 H3B 109.3 . .
C2 C3 H3B 109.3 . .
H3A C3 H3B 108.0 . .
C5 C4 C3 111.0(2) . .
C5 C4 H4A 109.4 . .
C3 C4 H4A 109.4 . .
C5 C4 H4B 109.4 . .
C3 C4 H4B 109.4 . .
H4A C4 H4B 108.0 . .
C4 C5 C19 110.3(2) . .
C4 C5 C6 113.5(2) . .
C19 C5 C6 108.9(2) . .
C4 C5 H5 108.0 . .
C19 C5 H5 108.0 . .
C6 C5 H5 108.0 . .
C5 C19 C20 111.7(2) . .
C5 C19 H19A 109.3 . .
C20 C19 H19A 109.3 . .
C5 C19 H19B 109.3 . .
C20 C19 H19B 109.3 . .
H19A C19 H19B 107.9 . .
C2 C20 C19 111.6(2) . .
C2 C20 H20A 109.3 . .
C19 C20 H20A 109.3 . .
C2 C20 H20B 109.3 . .
C19 C20 H20B 109.3 . .
H20A C20 H20B 108.0 . .
N1 C6 C5 113.0(2) . .
N1 C6 H6A 109.0 . .
C5 C6 H6A 109.0 . .
N1 C6 H6B 109.0 . .
C5 C6 H6B 109.0 . .
H6A C6 H6B 107.8 . .
O4 C18 N1 120.4(3) . .
O4 C18 C16 122.1(3) . .
N1 C18 C16 117.5(3) . .
O3 C7 N1 121.0(3) . .
O3 C7 C8 122.6(3) . .
N1 C7 C8 116.4(3) . .
C9 C8 C17 118.8(4) . .
C9 C8 C7 120.3(3) . .
C17 C8 C7 120.9(3) . .
C8 C9 C10 120.4(4) . .
C8 C9 H9 119.8 . .
C10 C9 H9 119.8 . .
C11 C10 C9 121.4(4) . .
C11 C10 H10 119.3 . .
C9 C10 H10 119.3 . .
C10 C11 C12 120.6(4) . .
C10 C11 H11 119.7 . .
C12 C11 H11 119.7 . .
C11 C12 C13 123.4(4) . .
C11 C12 C17 117.7(4) . .
C13 C12 C17 118.9(3) . .
C8 C17 C16 120.4(3) . .
C8 C17 C12 121.1(3) . .
C16 C17 C12 118.5(3) . .
C15 C16 C17 120.3(3) . .
C15 C16 C18 119.8(3) . .
C17 C16 C18 119.9(3) . .
C14 C13 C12 121.1(4) . .
C14 C13 H13 119.5 . .
C12 C13 H13 119.5 . .
C16 C15 C14 121.5(4) . .
C16 C15 H15 119.2 . .
C14 C15 H15 119.2 . .
C13 C14 C15 119.7(4) . .
C13 C14 H14 120.1 . .
C15 C14 H14 120.1 . .
N2 C21 C22 122.9(3) . .
N2 C21 H21 118.6 . .
C22 C21 H21 118.6 . .
C21 C22 C23 119.4(3) . .
C21 C22 H22 120.3 . .
C23 C22 H22 120.3 . .
C24 C23 C22 118.5(3) . .
C24 C23 H23 120.7 . .
C22 C23 H23 120.7 . .
C23 C24 C25 118.9(3) . .
C23 C24 H24 120.5 . .
C25 C24 H24 120.5 . .
N2 C25 C24 123.2(3) . .
N2 C25 H25 118.4 . .
C24 C25 H25 118.4 . .
C26 N3 C27 121.6(5) . .
N3 C26 C27 123.1(5) . 2_765
N3 C26 H26 118.5 . .
C27 C26 H26 118.5 2_765 .
C26 C27 N3 115.2(5) 2_765 .
C26 C27 H27 122.4 2_765 .
N3 C27 H27 122.4 . .

loop_
_geom_bond_atom_site_label_1
_geom_bond_atom_site_label_2
_geom_bond_distance
_geom_bond_site_symmetry_2
Cd1 O1 2.2885(16) .
Cd1 O1 2.2885(16) 2_766
Cd1 O5 2.3019(19) 2_766
Cd1 O5 2.3019(19) .
Cd1 N2 2.397(2) 2_766
Cd1 N2 2.397(2) .
O1 C1 1.274(3) .
O2 C1 1.240(3) .
O4 C18 1.222(4) .
O3 C7 1.208(4) .
O5 H5A 0.76(3) .
O5 H5B 0.84(3) .
N1 C18 1.382(4) .
N1 C7 1.401(4) .
N1 C6 1.476(4) .
N2 C21 1.330(4) .
N2 C25 1.340(4) .
C1 C2 1.523(3) .
C2 C20 1.524(4) .
C2 C3 1.527(4) .
C2 H2 0.9800 .
C3 C4 1.525(3) .
C3 H3A 0.9700 .
C3 H3B 0.9700 .
C4 C5 1.520(4) .
C4 H4A 0.9700 .
C4 H4B 0.9700 .
C5 C19 1.521(4) .
C5 C6 1.532(4) .
C5 H5 0.9800 .
C19 C20 1.525(3) .
C19 H19A 0.9700 .
C19 H19B 0.9700 .
C20 H20A 0.9700 .
C20 H20B 0.9700 .
C6 H6A 0.9700 .
C6 H6B 0.9700 .
C18 C16 1.474(4) .
C7 C8 1.472(5) .
C8 C9 1.383(4) .
C8 C17 1.399(4) .
C9 C10 1.389(6) .
C9 H9 0.9300 .
C10 C11 1.355(6) .
C10 H10 0.9300 .
C11 C12 1.410(6) .
C11 H11 0.9300 .
C12 C13 1.414(6) .
C12 C17 1.417(5) .
C17 C16 1.409(4) .
C16 C15 1.358(5) .
C13 C14 1.352(6) .
C13 H13 0.9300 .
C15 C14 1.393(6) .
C15 H15 0.9300 .
C14 H14 0.9300 .
C21 C22 1.373(5) .
C21 H21 0.9300 .
C22 C23 1.373(5) .
C22 H22 0.9300 .
C23 C24 1.364(5) .
C23 H23 0.9300 .
C24 C25 1.376(5) .
C24 H24 0.9300 .
C25 H25 0.9300 .
N3 C26 1.249(11) .
N3 C27 1.412(11) .
C26 C27 1.341(7) 2_765
C26 H26 0.9300 .
C27 C26 1.341(7) 2_765
C27 H27 0.9300 .
